data_7718989
loop_
_publ_author_name
'Ma, Jianjun'
'Yu, Hao'
'Zhang, Ning'
'Shi, Junjuan'
'Li, Jiaqi'
'Li, Kehuan'
'Han, Ningxu'
'Zhang, Houyu'
'Chang, Junmin'
'Wang, Ming'

_publ_section_title
;
 Stereoisomers of metal-organic dimers induced by the steric constraint of
 dissymmetric terpyridine ligands.
;
_journal_issue 30
_journal_name_full 'Dalton transactions (Cambridge, England : 2003)'
_journal_page_first 11632
_journal_page_last 11637
_journal_paper_doi 10.1039/d5dt00948k
_journal_volume 54
_journal_year 2025
_chemical_formula_moiety 'C86 H60 N12 O2 Zn2, 4(F6 P), 6(C2 H3 N)'
_chemical_formula_sum 'C98 H78 F24 N18 O2 P4 Zn2'
_chemical_formula_weight 2250.40
_space_group_crystal_system triclinic
_space_group_IT_number 2
_space_group_name_Hall '-P 1'
_space_group_name_H-M_alt 'P -1'
_atom_sites_solution_hydrogens geom
_atom_sites_solution_primary dual
_audit_creation_date 2020-12-05
_audit_creation_method
;
Olex2 1.2
(compiled 2018.04.18 svn.r3501 for OlexSys, GUI svn.r5488)
;
_audit_update_record
;
2022-10-01 deposited with the CCDC.	2025-06-24 downloaded from the CCDC.
;
_cell_angle_alpha 73.950(3)
_cell_angle_beta 80.852(3)
_cell_angle_gamma 76.310(3)
_cell_formula_units_Z 2
_cell_length_a 15.4205(10)
_cell_length_b 15.9087(10)
_cell_length_c 21.4828(14)
_cell_measurement_reflns_used 9792
_cell_measurement_temperature 100(2)
_cell_measurement_theta_max 26.732
_cell_measurement_theta_min 2.670
_cell_volume 4896.1(6)
_computing_cell_refinement 'SAINT V8.40A (?, 2016)'
_computing_data_reduction 'SAINT V8.40A (?, 2016)'
_computing_molecular_graphics 'Olex2 (Dolomanov et al., 2009)'
_computing_publication_material 'Olex2 (Dolomanov et al., 2009)'
_computing_structure_refinement 'XL (Sheldrick, 2008)'
_computing_structure_solution 'XT (Sheldrick, 2015)'
_diffrn_ambient_temperature 100.0
_diffrn_measured_fraction_theta_full 0.997
_diffrn_measured_fraction_theta_max 0.987
_diffrn_measurement_device_type 'Bruker APEX-II CCD'
_diffrn_measurement_method '\f and \w scans'
_diffrn_radiation_type MoK\a
_diffrn_radiation_wavelength 0.71073
_diffrn_reflns_av_R_equivalents 0.0866
_diffrn_reflns_av_unetI/netI 0.0497
_diffrn_reflns_Laue_measured_fraction_full 0.997
_diffrn_reflns_Laue_measured_fraction_max 0.987
_diffrn_reflns_limit_h_max 19
_diffrn_reflns_limit_h_min -19
_diffrn_reflns_limit_k_max 20
_diffrn_reflns_limit_k_min -20
_diffrn_reflns_limit_l_max 27
_diffrn_reflns_limit_l_min -27
_diffrn_reflns_number 188987
_diffrn_reflns_point_group_measured_fraction_full 0.997
_diffrn_reflns_point_group_measured_fraction_max 0.987
_diffrn_reflns_theta_full 25.242
_diffrn_reflns_theta_max 26.833
_diffrn_reflns_theta_min 2.518
_diffrn_standards_number 0
_exptl_absorpt_coefficient_mu 0.661
_exptl_absorpt_correction_type none
_exptl_crystal_colour yellow
_exptl_crystal_colour_primary yellow
_exptl_crystal_density_diffrn 1.526
_exptl_crystal_description block
_exptl_crystal_F_000 2288
_exptl_crystal_size_max 0.13
_exptl_crystal_size_mid 0.12
_exptl_crystal_size_min 0.11
_refine_diff_density_max 1.433
_refine_diff_density_min -1.304
_refine_diff_density_rms 0.099
_refine_ls_extinction_method none
_refine_ls_goodness_of_fit_ref 1.118
_refine_ls_hydrogen_treatment constr
_refine_ls_matrix_type full
_refine_ls_number_parameters 1330
_refine_ls_number_reflns 20743
_refine_ls_number_restraints 495
_refine_ls_restrained_S_all 2.109
_refine_ls_R_factor_all 0.1153
_refine_ls_R_factor_gt 0.0698
_refine_ls_shift/su_max 0.001
_refine_ls_shift/su_mean 0.000
_refine_ls_structure_factor_coef Fsqd
_refine_ls_weighting_details 'w=1/[\s^2^(Fo^2^)+(0.0434P)^2^+21.4341P] where P=(Fo^2^+2Fc^2^)/3'
_refine_ls_weighting_scheme calc
_refine_ls_wR_factor_gt 0.1486
_refine_ls_wR_factor_ref 0.1782
_reflns_Friedel_coverage 0.000
_reflns_number_gt 14353
_reflns_number_total 20743
_reflns_threshold_expression 'I > 2\s(I)'
_cod_data_source_file d5dt00948k2.cif
_cod_data_source_block 1_CCDC1
_cod_depositor_comments 'Adding full bibliography for 7718986--7718989.cif.'
_cod_database_code 7718989
_shelx_shelxl_version_number 2014/7
_shelx_space_group_comment
;
The symmetry employed for this shelxl refinement is uniquely defined
by the following loop, which should always be used as a source of
symmetry information in preference to the above space-group names.
They are only intended as comments.
;
_shelx_estimated_absorpt_t_max 0.931
_shelx_estimated_absorpt_t_min 0.919
_olex2_refinement_description
;
1. Fixed Uiso
 At 1.2 times of:
  All C(H) groups, {H1A,H1B,H1C} of C1
 At 1.5 times of:
  {H04G,H04H,H04I} of C040, {H04D,H04E,H04F} of C042, {H04A,H04B,H04C} of
  C043, {H03C,H03E,H03I} of C03I, {H03L,H03M,H03N} of C03M, {H03P,H03Q,H03R} of
  C03U, {H03S,H03T,H03U} of C03C
2. Shared sites
{P1, P1A}
3. Uiso/Uaniso restraints and constraints
Uanis(F1) = Uanis(F2) = Uanis(F3) = Uanis(F4) = Uanis(F5) = Uanis(F6) =
Uanis(F1A) = Uanis(F2A) = Uanis(F3A) = Uanis(F4A) = Uanis(F5A) = Uanis(F6A)
Uanis(P1) = Uanis(P1A)
4. Same fragment restrains
{P1, F1, F2, F3, F4, F5, F6} sigma for 1-2: 0.02, 1-3: 0.04
{P1A, F1A, F2A, F3A, F4A, F5A, F6A} sigma for 1-2: 0.02, 1-3: 0.04
{P2, F8, F9, F10, F11, F12, F7} sigma for 1-2: 0.02, 1-3: 0.04
as
{P2, F7, F8, F9, F10, F11, F12}
5. Others
 Sof(P1A)=Sof(F1A)=Sof(F2A)=Sof(F3A)=Sof(F4A)=Sof(F5A)=Sof(F6A)=1-FVAR(1)
 Sof(P1)=Sof(F1)=Sof(F2)=Sof(F3)=Sof(F4)=Sof(F5)=Sof(F6)=FVAR(1)
6.a Aromatic/amide H refined with riding coordinates:
 C01B(H01B), C01E(H01E), C01M(H01M), C01O(H01O), C01R(H01R), C01S(H01S),
 C01U(H01U), C01X(H01X), C01Y(H01Y), C01Z(H01Z), C02C(H02C), C02D(H02D),
 C02E(H02E), C02F(H02F), C02G(H02G), C02H(H02H), C02I(H02I), C02J(H02J),
 C02L(H02L), C02O(H02O), C02P(H02P), C02Q(H02Q), C02R(H02R), C02S(H02S),
 C02T(H02T), C02W(H02W), C02X(H02X), C02Y(H02Y), C02Z(H02Z), C03A(H03A),
 C03B(H03B), C03D(H03D), C03F(H03F), C03G(H03G), C03H(H03H), C03J(H03J),
 C03K(H03K), C03N(H03O), C014(H014), C015(H015), C021(H021), C022(H022),
 C023(H023), C024(H024), C026(H026), C027(H027), C030(H030), C031(H031),
 C032(H032), C033(H033), C035(H035), C037(H037), C038(H038), C039(H039)
6.b Idealised Me refined as rotating group:
 C1(H1A,H1B,H1C), C03C(H03S,H03T,H03U), C03I(H03C,H03E,H03I), C03M(H03L,H03M,
 H03N), C03U(H03P,H03Q,H03R), C040(H04G,H04H,H04I), C042(H04D,H04E,H04F),
 C043(H04A,H04B,H04C)
;
_olex2_submission_special_instructions 'No special instructions were received'

loop_
_space_group_symop_operation_xyz
'x, y, z'
'-x, -y, -z'

loop_
_atom_site_label
_atom_site_type_symbol
_atom_site_fract_x
_atom_site_fract_y
_atom_site_fract_z
_atom_site_U_iso_or_equiv
_atom_site_adp_type
_atom_site_occupancy
_atom_site_site_symmetry_order
_atom_site_calc_flag
_atom_site_refinement_flags_posn
_atom_site_refinement_flags_adp
_atom_site_refinement_flags_occupancy
_atom_site_disorder_assembly
_atom_site_disorder_group
Zn1 Zn 0.17709(4) 0.74331(3) 0.18387(3) 0.02552(13) Uani 1 1 d . . . . .
Zn2 Zn 0.68456(4) 0.21932(3) 0.42885(3) 0.02563(13) Uani 1 1 d . . . . .
P2 P 0.50098(10) 1.01702(9) 0.16398(7) 0.0355(3) Uani 1 1 d D . . . .
F7 F 0.5865(3) 0.9567(3) 0.1352(2) 0.0726(12) Uani 1 1 d D . . . .
F8 F 0.5021(2) 0.9420(2) 0.23160(15) 0.0472(8) Uani 1 1 d D . . . .
F9 F 0.4365(3) 0.9718(3) 0.13927(18) 0.0695(12) Uani 1 1 d D . . . .
F10 F 0.4173(2) 1.0775(2) 0.19438(17) 0.0550(9) Uani 1 1 d D . . . .
F11 F 0.5000(2) 1.0921(3) 0.09710(15) 0.0608(10) Uani 1 1 d D . . . .
F12 F 0.5660(2) 1.0621(2) 0.18906(15) 0.0442(8) Uani 1 1 d D . . . .
P3 P -0.07906(9) 0.95317(8) 0.31867(7) 0.0309(3) Uani 1 1 d . . . . .
F13 F 0.02561(19) 0.90715(19) 0.32266(14) 0.0391(7) Uani 1 1 d . . . . .
F14 F -0.0772(2) 0.9938(2) 0.37898(14) 0.0423(7) Uani 1 1 d . . . . .
F15 F -0.1060(2) 0.86553(19) 0.36745(16) 0.0502(9) Uani 1 1 d . . . . .
F16 F -0.08057(19) 0.91333(18) 0.25814(14) 0.0365(7) Uani 1 1 d . . . . .
F17 F -0.05116(19) 1.04069(17) 0.26970(14) 0.0335(6) Uani 1 1 d . . . . .
F18 F -0.18237(19) 0.9999(2) 0.31406(17) 0.0446(8) Uani 1 1 d . . . . .
P4 P -0.21954(9) 0.65316(8) 0.50487(6) 0.0310(3) Uani 1 1 d . . . . .
F19 F -0.1704(2) 0.73316(19) 0.46878(15) 0.0451(8) Uani 1 1 d . . . . .
F20 F -0.1255(2) 0.58377(19) 0.50696(16) 0.0456(8) Uani 1 1 d . . . . .
F21 F -0.2074(2) 0.66674(19) 0.57406(13) 0.0372(7) Uani 1 1 d . . . . .
F22 F -0.2694(2) 0.57204(19) 0.54286(16) 0.0451(8) Uani 1 1 d . . . . .
F23 F -0.3141(2) 0.7212(2) 0.50401(15) 0.0458(8) Uani 1 1 d . . . . .
F24 F -0.2316(2) 0.6366(2) 0.43719(16) 0.0543(9) Uani 1 1 d . . . . .
O00J O 0.5609(2) 0.6523(2) 0.24832(16) 0.0308(7) Uani 1 1 d . . . . .
O00M O 0.4770(2) 0.3426(2) 0.17639(15) 0.0333(8) Uani 1 1 d . . . . .
N00P N 0.7672(3) 0.1060(2) 0.47808(18) 0.0237(8) Uani 1 1 d . . . . .
N00Q N 0.2568(2) 0.6162(2) 0.21442(18) 0.0242(8) Uani 1 1 d . . . . .
N00R N 0.2014(2) 0.8541(2) 0.21969(18) 0.0233(8) Uani 1 1 d . . . . .
N00S N 0.6046(3) 0.3456(2) 0.39404(18) 0.0230(8) Uani 1 1 d . . . . .
N00T N 0.3045(3) 0.7496(2) 0.12426(18) 0.0270(8) Uani 1 1 d . . . . .
N00U N 0.0819(2) 0.8527(2) 0.14367(18) 0.0246(8) Uani 1 1 d . . . . .
N00V N 0.7314(3) 0.2565(2) 0.32747(18) 0.0258(8) Uani 1 1 d . . . . .
N00W N 0.6386(3) 0.1043(2) 0.40958(17) 0.0234(8) Uani 1 1 d . . . . .
N00Y N 0.5852(3) 0.2438(2) 0.51184(18) 0.0257(8) Uani 1 1 d . . . . .
N00Z N 0.7807(3) 0.2710(2) 0.46782(19) 0.0284(9) Uani 1 1 d . . . . .
N03O N 0.8314(6) 0.6121(4) -0.1861(4) 0.084(2) Uani 1 1 d . . . . .
N03R N 0.8042(5) 0.9378(5) -0.0287(3) 0.082(2) Uani 1 1 d . . . . .
N03S N 0.0515(5) 1.2280(4) 0.1246(3) 0.083(2) Uani 1 1 d . . . . .
N03W N -0.1989(5) 0.7983(5) 0.1659(5) 0.107(3) Uani 1 1 d . . . . .
N03Z N 0.7767(7) 0.5158(7) 0.3171(4) 0.141(4) Uani 1 1 d . . . . .
N011 N 0.0981(2) 0.6747(2) 0.26797(19) 0.0250(8) Uani 1 1 d . . . . .
N012 N 0.1061(3) 0.6942(2) 0.12152(19) 0.0301(9) Uani 1 1 d . . . . .
N018 N 0.6532(3) -0.0336(3) 0.6373(2) 0.0444(11) Uani 1 1 d . . . . .
C1 C -0.0289(6) 1.3889(5) 0.1216(8) 0.145(6) Uani 1 1 d . . . . .
H1A H -0.0519 1.4186 0.0793 0.174 Uiso 1 1 calc GR . . . .
H1B H 0.0131 1.4216 0.1294 0.174 Uiso 1 1 calc GR . . . .
H1C H -0.0789 1.3879 0.1560 0.174 Uiso 1 1 calc GR . . . .
C01A C 0.5282(3) 0.3239(3) 0.5011(2) 0.0244(9) Uani 1 1 d . . . . .
C01B C 0.8821(3) 0.0398(3) 0.5498(2) 0.0263(10) Uani 1 1 d . . . . .
H01B H 0.9258 0.0467 0.5737 0.032 Uiso 1 1 calc R . . . .
C01C C 0.5801(3) 0.1059(3) 0.3680(2) 0.0246(9) Uani 1 1 d . . . . .
C01D C 0.8293(3) 0.1146(3) 0.5124(2) 0.0241(9) Uani 1 1 d . . . . .
C01E C 0.3938(3) 0.5120(3) 0.2022(2) 0.0242(9) Uani 1 1 d . . . . .
H01E H 0.4518 0.4987 0.1800 0.029 Uiso 1 1 calc R . . . .
C01F C 0.3663(3) 0.6719(3) 0.1325(2) 0.0261(10) Uani 1 1 d . . . . .
C01G C 0.2677(3) 0.8529(3) 0.2540(2) 0.0248(9) Uani 1 1 d . . . . .
C01H C 0.4190(3) 0.3590(3) 0.2812(2) 0.0225(9) Uani 1 1 d . . . . .
C01I C -0.0516(3) 0.9979(3) 0.0985(2) 0.0274(10) Uani 1 1 d . . . . .
C01J C 0.8701(3) -0.0455(3) 0.5518(2) 0.0242(9) Uani 1 1 d . . . . .
C01K C 0.4738(3) 0.6698(3) 0.2722(2) 0.0240(9) Uani 1 1 d . . . . .
C01L C 0.0803(3) 0.9319(3) 0.1542(2) 0.0248(9) Uani 1 1 d . . . . .
C01M C 0.2965(3) 0.6978(3) 0.3273(2) 0.0255(10) Uani 1 1 d . . . . .
H01M H 0.2358 0.7072 0.3456 0.031 Uiso 1 1 calc R . . . .
C01N C 0.1501(3) 0.9338(3) 0.1934(2) 0.0245(9) Uani 1 1 d . . . . .
C01O C 0.4142(3) 0.3251(3) 0.3480(2) 0.0233(9) Uani 1 1 d . . . . .
H01O H 0.3737 0.3582 0.3750 0.028 Uiso 1 1 calc R . . . .
C01P C 0.5025(3) 0.5136(3) 0.3471(2) 0.0224(9) Uani 1 1 d . . . . .
C01Q C -0.1250(3) 1.0759(3) 0.0787(2) 0.0289(10) Uani 1 1 d . . . . .
C01R C 0.4671(3) 0.2440(3) 0.3766(2) 0.0245(9) Uani 1 1 d . . . . .
H01R H 0.4629 0.2226 0.4226 0.029 Uiso 1 1 calc R . . . .
C01S C -0.0480(3) 0.9149(3) 0.0867(2) 0.0300(10) Uani 1 1 d . . . . .
H01S H -0.0916 0.9075 0.0630 0.036 Uiso 1 1 calc R . . . .
C01T C 0.4771(3) 0.3078(3) 0.2420(2) 0.0256(10) Uani 1 1 d . . . . .
C01U C 0.8069(3) -0.0516(3) 0.5148(2) 0.0239(9) Uani 1 1 d . . . . .
H01U H 0.7985 -0.1086 0.5143 0.029 Uiso 1 1 calc R . . . .
C01V C 0.3272(3) 0.7646(3) 0.2787(2) 0.0250(9) Uani 1 1 d . . . . .
C01W C 0.6883(3) 0.3360(3) 0.2928(2) 0.0229(9) Uani 1 1 d . . . . .
C01X C 0.4544(3) 0.2882(3) 0.6087(2) 0.0293(10) Uani 1 1 d . . . . .
H01X H 0.4096 0.3035 0.6418 0.035 Uiso 1 1 calc R . . . .
C01Y C 0.2755(3) 0.4702(3) 0.2840(2) 0.0240(9) Uani 1 1 d . . . . .
H01Y H 0.2516 0.4275 0.3187 0.029 Uiso 1 1 calc R . . . .
C01Z C 0.7063(3) 0.3638(3) 0.2260(2) 0.0315(11) Uani 1 1 d . . . . .
H01Z H 0.6776 0.4211 0.2028 0.038 Uiso 1 1 calc R . . . .
C02A C 0.5255(3) 0.1947(3) 0.3383(2) 0.0232(9) Uani 1 1 d . . . . .
C02B C 0.0313(3) 0.7525(3) 0.0995(2) 0.0275(10) Uani 1 1 d . . . . .
C02C C 0.6755(3) -0.0556(3) 0.4294(2) 0.0291(10) Uani 1 1 d . . . . .
H02C H 0.7083 -0.1111 0.4521 0.035 Uiso 1 1 calc R . . . .
C02D C 0.5292(3) 0.2256(3) 0.2704(2) 0.0256(10) Uani 1 1 d . . . . .
H02D H 0.5673 0.1905 0.2436 0.031 Uiso 1 1 calc R . . . .
C02E C 0.1638(3) 1.0139(3) 0.2009(2) 0.0286(10) Uani 1 1 d . . . . .
H02E H 0.1271 1.0692 0.1817 0.034 Uiso 1 1 calc R . . . .
C02F C 0.3268(3) 0.8228(3) 0.0834(2) 0.0296(10) Uani 1 1 d . . . . .
H02F H 0.2836 0.8772 0.0783 0.035 Uiso 1 1 calc R . . . .
C02G C 0.5683(3) 0.0291(3) 0.3550(2) 0.0311(11) Uani 1 1 d . . . . .
H02G H 0.5284 0.0324 0.3246 0.037 Uiso 1 1 calc R . . . .
C02H C 0.7913(3) 0.2033(3) 0.2948(2) 0.0308(11) Uani 1 1 d . . . . .
H02H H 0.8222 0.1477 0.3188 0.037 Uiso 1 1 calc R . . . .
C02I C 0.7831(3) 0.3576(3) 0.4601(3) 0.0335(11) Uani 1 1 d . . . . .
H02I H 0.7452 0.4020 0.4312 0.040 Uiso 1 1 calc R . . . .
C02J C 0.1222(4) 0.6129(3) 0.1102(2) 0.0342(11) Uani 1 1 d . . . . .
H02J H 0.1743 0.5714 0.1256 0.041 Uiso 1 1 calc R . . . .
C02K C 0.2247(3) 0.5550(3) 0.2631(2) 0.0247(9) Uani 1 1 d . . . . .
C02L C 0.4098(3) 0.8234(3) 0.0481(2) 0.0322(11) Uani 1 1 d . . . . .
H02L H 0.4241 0.8773 0.0205 0.039 Uiso 1 1 calc R . . . .
C02M C 0.1328(3) 0.5875(3) 0.2926(2) 0.0252(9) Uani 1 1 d . . . . .
C02N C 0.0199(3) 0.8434(3) 0.1098(2) 0.0273(10) Uani 1 1 d . . . . .
C02O C -0.1735(4) 1.2358(3) 0.0405(2) 0.0353(12) Uani 1 1 d . . . . .
H02O H -0.1598 1.2936 0.0251 0.042 Uiso 1 1 calc R . . . .
C02P C 0.0015(3) 0.5696(3) 0.3667(2) 0.0354(12) Uani 1 1 d . . . . .
H02P H -0.0317 0.5336 0.4002 0.042 Uiso 1 1 calc R . . . .
C02Q C -0.0338(3) 0.6591(3) 0.3417(2) 0.0331(11) Uani 1 1 d . . . . .
H02Q H -0.0915 0.6858 0.3583 0.040 Uiso 1 1 calc R . . . .
C02R C 0.4493(3) 0.6666(3) 0.0965(2) 0.0319(11) Uani 1 1 d . . . . .
H02R H 0.4906 0.6110 0.1007 0.038 Uiso 1 1 calc R . . . .
C02S C 0.5778(3) 0.1866(3) 0.5705(2) 0.0302(10) Uani 1 1 d . . . . .
H02S H 0.6182 0.1304 0.5783 0.036 Uiso 1 1 calc R . . . .
C02T C 0.8380(4) 0.3845(3) 0.4922(2) 0.0340(11) Uani 1 1 d . . . . .
H02T H 0.8376 0.4460 0.4862 0.041 Uiso 1 1 calc R . . . .
C02U C 0.9191(3) -0.1268(3) 0.5946(2) 0.0284(10) Uani 1 1 d . . . . .
C02V C 0.8355(3) 0.2084(3) 0.5078(2) 0.0277(10) Uani 1 1 d . . . . .
C02W C 0.6156(3) -0.0527(3) 0.3873(2) 0.0320(11) Uani 1 1 d . . . . .
H02W H 0.6068 -0.1064 0.3805 0.038 Uiso 1 1 calc R . . . .
C02X C 0.2313(3) 1.0112(3) 0.2365(2) 0.0307(11) Uani 1 1 d . . . . .
H02X H 0.2417 1.0649 0.2424 0.037 Uiso 1 1 calc R . . . .
C02Y C 0.0868(3) 0.5332(3) 0.3416(2) 0.0302(10) Uani 1 1 d . . . . .
H02Y H 0.1128 0.4721 0.3579 0.036 Uiso 1 1 calc R . . . .
C02Z C 0.0156(3) 0.7088(3) 0.2926(2) 0.0299(10) Uani 1 1 d . . . . .
H02Z H -0.0096 0.7699 0.2753 0.036 Uiso 1 1 calc R . . . .
C03A C -0.0283(3) 0.7294(3) 0.0686(2) 0.0331(11) Uani 1 1 d . . . . .
H03A H -0.0812 0.7710 0.0550 0.040 Uiso 1 1 calc R . . . .
C03B C 0.9390(3) -0.2087(3) 0.5777(3) 0.0323(11) Uani 1 1 d . . . . .
H03B H 0.9238 -0.2117 0.5373 0.039 Uiso 1 1 calc R . . . .
C03C C 0.7255(4) -0.2004(3) 0.6825(3) 0.0378(12) Uani 1 1 d . . . . .
H03S H 0.7404 -0.2303 0.6469 0.057 Uiso 1 1 calc GR . . . .
H03T H 0.6834 -0.2295 0.7158 0.057 Uiso 1 1 calc GR . . . .
H03U H 0.7803 -0.2043 0.7017 0.057 Uiso 1 1 calc GR . . . .
C03D C 0.8942(4) 0.3188(3) 0.5338(2) 0.0360(12) Uani 1 1 d . . . . .
H03D H 0.9332 0.3349 0.5566 0.043 Uiso 1 1 calc R . . . .
C03F C -0.2816(3) 1.1415(4) 0.0698(2) 0.0378(12) Uani 1 1 d . . . . .
H03F H -0.3422 1.1349 0.0751 0.045 Uiso 1 1 calc R . . . .
C03G C 0.9809(4) -0.2857(3) 0.6199(3) 0.0416(13) Uani 1 1 d . . . . .
H03G H 0.9948 -0.3411 0.6082 0.050 Uiso 1 1 calc R . . . .
C03H C 0.0682(4) 0.5858(3) 0.0780(3) 0.0408(13) Uani 1 1 d . . . . .
H03H H 0.0839 0.5281 0.0698 0.049 Uiso 1 1 calc R . . . .
C03I C 0.5960(3) 0.7219(3) 0.2008(3) 0.0366(12) Uani 1 1 d . . . . .
H03C H 0.5612 0.7417 0.1631 0.055 Uiso 1 1 calc GR . . . .
H03E H 0.6589 0.6994 0.1871 0.055 Uiso 1 1 calc GR . . . .
H03I H 0.5918 0.7723 0.2198 0.055 Uiso 1 1 calc GR . . . .
C03J C -0.0098(4) 0.6447(4) 0.0575(3) 0.0410(13) Uani 1 1 d . . . . .
H03J H -0.0498 0.6274 0.0363 0.049 Uiso 1 1 calc R . . . .
C03K C -0.2611(4) 1.2252(4) 0.0469(2) 0.0376(12) Uani 1 1 d . . . . .
H03K H -0.3077 1.2761 0.0353 0.045 Uiso 1 1 calc R . . . .
C03M C 0.5337(4) 0.2924(4) 0.1343(2) 0.0455(15) Uani 1 1 d . . . . .
H03L H 0.5290 0.3263 0.0889 0.068 Uiso 1 1 calc GR . . . .
H03M H 0.5152 0.2355 0.1409 0.068 Uiso 1 1 calc GR . . . .
H03N H 0.5960 0.2809 0.1441 0.068 Uiso 1 1 calc GR . . . .
C03N C 1.0025(4) -0.2815(4) 0.6791(3) 0.0481(15) Uani 1 1 d . . . . .
H03O H 1.0306 -0.3343 0.7080 0.058 Uiso 1 1 calc R . . . .
C03P C 0.7830(6) 0.6624(6) -0.1607(4) 0.073(2) Uani 1 1 d . . . . .
C03Q C 0.7433(5) 0.9076(4) -0.0144(3) 0.0507(15) Uani 1 1 d . . . . .
C03U C 0.6618(5) 0.8732(5) 0.0059(4) 0.0653(19) Uani 1 1 d . . . . .
H03P H 0.6242 0.8929 -0.0303 0.098 Uiso 1 1 calc GR . . . .
H03Q H 0.6292 0.8957 0.0429 0.098 Uiso 1 1 calc GR . . . .
H03R H 0.6768 0.8078 0.0187 0.098 Uiso 1 1 calc GR . . . .
C03X C 0.0166(6) 1.2990(5) 0.1216(4) 0.070(2) Uani 1 1 d . . . . .
C03Y C 0.8240(7) 0.5399(6) 0.2742(4) 0.088(3) Uani 1 1 d . . . . .
C014 C 0.3540(3) 0.6176(3) 0.3493(2) 0.0257(10) Uani 1 1 d . . . . .
H014 H 0.3326 0.5726 0.3834 0.031 Uiso 1 1 calc R . . . .
C015 C 0.4890(3) 0.4664(3) 0.4120(2) 0.0242(9) Uani 1 1 d . . . . .
H015 H 0.4441 0.4920 0.4409 0.029 Uiso 1 1 calc R . . . .
C016 C 0.5410(3) 0.3821(3) 0.4344(2) 0.0237(9) Uani 1 1 d . . . . .
C017 C 0.4430(3) 0.6012(3) 0.3223(2) 0.0219(9) Uani 1 1 d . . . . .
C019 C 0.3391(3) 0.5956(3) 0.1838(2) 0.0248(9) Uani 1 1 d . . . . .
C020 C 0.6870(3) 0.0238(3) 0.4382(2) 0.0238(9) Uani 1 1 d . . . . .
C021 C 0.2846(3) 0.9295(3) 0.2640(2) 0.0296(10) Uani 1 1 d . . . . .
H021 H 0.3314 0.9264 0.2889 0.035 Uiso 1 1 calc R . . . .
C022 C -0.1056(3) 1.1610(3) 0.0569(2) 0.0308(11) Uani 1 1 d . . . . .
H022 H -0.0454 1.1681 0.0533 0.037 Uiso 1 1 calc R . . . .
C023 C 0.0148(3) 1.0061(3) 0.1318(2) 0.0280(10) Uani 1 1 d . . . . .
H023 H 0.0154 1.0621 0.1392 0.034 Uiso 1 1 calc R . . . .
C024 C 0.4615(3) 0.3478(3) 0.5480(2) 0.0281(10) Uani 1 1 d . . . . .
H024 H 0.4211 0.4039 0.5388 0.034 Uiso 1 1 calc R . . . .
C025 C 0.7560(3) 0.0248(3) 0.4785(2) 0.0224(9) Uani 1 1 d . . . . .
C026 C 0.4155(3) 0.7512(3) 0.2514(2) 0.0246(9) Uani 1 1 d . . . . .
H026 H 0.4364 0.7976 0.2184 0.029 Uiso 1 1 calc R . . . .
C027 C 0.5691(3) 0.4721(3) 0.3062(2) 0.0248(9) Uani 1 1 d . . . . .
H027 H 0.5798 0.5011 0.2615 0.030 Uiso 1 1 calc R . . . .
C028 C 0.3621(3) 0.4474(3) 0.2540(2) 0.0228(9) Uani 1 1 d . . . . .
C029 C 0.6191(3) 0.3881(3) 0.3320(2) 0.0234(9) Uani 1 1 d . . . . .
C030 C 0.5132(3) 0.2066(3) 0.6204(2) 0.0308(11) Uani 1 1 d . . . . .
H030 H 0.5098 0.1649 0.6617 0.037 Uiso 1 1 calc R . . . .
C031 C 0.8925(3) 0.2296(3) 0.5415(2) 0.0305(11) Uani 1 1 d . . . . .
H031 H 0.9303 0.1839 0.5697 0.037 Uiso 1 1 calc R . . . .
C032 C -0.2133(3) 1.0667(3) 0.0852(2) 0.0347(11) Uani 1 1 d . . . . .
H032 H -0.2273 1.0089 0.1001 0.042 Uiso 1 1 calc R . . . .
C033 C 0.4716(3) 0.7437(3) 0.0540(2) 0.0346(12) Uani 1 1 d . . . . .
H033 H 0.5285 0.7416 0.0293 0.042 Uiso 1 1 calc R . . . .
C035 C 0.7663(4) 0.3074(3) 0.1935(2) 0.0358(12) Uani 1 1 d . . . . .
H035 H 0.7776 0.3246 0.1474 0.043 Uiso 1 1 calc R . . . .
C036 C 0.6846(4) -0.1071(3) 0.6575(2) 0.0337(11) Uani 1 1 d . . . . .
C037 C 0.9422(3) -0.1239(3) 0.6539(2) 0.0323(11) Uani 1 1 d . . . . .
H037 H 0.9299 -0.0686 0.6656 0.039 Uiso 1 1 calc R . . . .
C038 C 0.8097(4) 0.2260(3) 0.2281(2) 0.0361(12) Uani 1 1 d . . . . .
H038 H 0.8515 0.1864 0.2065 0.043 Uiso 1 1 calc R . . . .
C039 C 0.9834(4) -0.2014(3) 0.6964(3) 0.0418(13) Uani 1 1 d . . . . .
H039 H 0.9981 -0.1990 0.7370 0.050 Uiso 1 1 calc R . . . .
C040 C 0.8863(7) 0.5711(6) 0.2204(4) 0.088(3) Uani 1 1 d . . . . .
H04G H 0.8730 0.5588 0.1811 0.133 Uiso 1 1 calc GR . . . .
H04H H 0.9475 0.5402 0.2299 0.133 Uiso 1 1 calc GR . . . .
H04I H 0.8810 0.6355 0.2135 0.133 Uiso 1 1 calc GR . . . .
C041 C -0.2307(5) 0.8314(5) 0.2056(5) 0.078(3) Uani 1 1 d . . . . .
C042 C -0.2720(5) 0.8717(7) 0.2586(5) 0.091(3) Uani 1 1 d . . . . .
H04D H -0.2573 0.9307 0.2503 0.136 Uiso 1 1 calc GR . . . .
H04E H -0.2494 0.8337 0.2994 0.136 Uiso 1 1 calc GR . . . .
H04F H -0.3372 0.8780 0.2619 0.136 Uiso 1 1 calc GR . . . .
C043 C 0.7251(6) 0.7280(6) -0.1293(4) 0.105(4) Uani 1 1 d . . . . .
H04A H 0.6854 0.7706 -0.1602 0.157 Uiso 1 1 calc GR . . . .
H04B H 0.7618 0.7600 -0.1146 0.157 Uiso 1 1 calc GR . . . .
H04C H 0.6890 0.6979 -0.0917 0.157 Uiso 1 1 calc GR . . . .
P1 P 0.72636(12) 0.55181(12) 0.05100(9) 0.0625(5) Uani 0.613(5) 1 d D . P A 1
F1 F 0.7732(5) 0.4497(4) 0.0482(4) 0.0838(8) Uani 0.613(5) 1 d D . P A 1
F2 F 0.6431(5) 0.5128(5) 0.0938(4) 0.0838(8) Uani 0.613(5) 1 d D . P A 1
F3 F 0.7763(6) 0.5369(5) 0.1120(4) 0.0838(8) Uani 0.613(5) 1 d D . P A 1
F4 F 0.6821(6) 0.6485(4) 0.0496(4) 0.0838(8) Uani 0.613(5) 1 d D . P A 1
F5 F 0.6779(5) 0.5619(5) -0.0121(3) 0.0838(8) Uani 0.613(5) 1 d D . P A 1
F6 F 0.8126(6) 0.5784(9) 0.0051(5) 0.0838(8) Uani 0.613(5) 1 d D . P A 1
P1A P 0.72636(12) 0.55181(12) 0.05100(9) 0.0625(5) Uani 0.387(5) 1 d D . P A 2
F1A F 0.6504(7) 0.6096(8) 0.0089(5) 0.0838(8) Uani 0.387(5) 1 d D . P A 2
F2A F 0.6546(7) 0.5549(8) 0.1158(5) 0.0838(8) Uani 0.387(5) 1 d D . P A 2
F3A F 0.8040(10) 0.5791(14) -0.0010(8) 0.0838(8) Uani 0.387(5) 1 d D . P A 2
F4A F 0.7270(9) 0.4591(6) 0.0556(6) 0.0838(8) Uani 0.387(5) 1 d D . P A 2
F5A F 0.7318(9) 0.6525(6) 0.0616(6) 0.0838(8) Uani 0.387(5) 1 d D . P A 2
F6A F 0.7977(8) 0.5142(8) 0.1066(6) 0.0838(8) Uani 0.387(5) 1 d D . P A 2

loop_
_atom_site_aniso_label
_atom_site_aniso_U_11
_atom_site_aniso_U_22
_atom_site_aniso_U_33
_atom_site_aniso_U_23
_atom_site_aniso_U_13
_atom_site_aniso_U_12
Zn1 0.0199(3) 0.0179(2) 0.0311(3) -0.0008(2) 0.0009(2) 0.0023(2)
Zn2 0.0290(3) 0.0135(2) 0.0290(3) -0.0013(2) -0.0048(2) 0.0026(2)
P2 0.0358(8) 0.0348(7) 0.0348(7) -0.0077(6) 0.0039(6) -0.0111(6)
F7 0.066(3) 0.070(3) 0.084(3) -0.045(2) 0.027(2) -0.009(2)
F8 0.049(2) 0.0322(16) 0.0520(19) 0.0030(14) -0.0034(15) -0.0099(15)
F9 0.084(3) 0.087(3) 0.053(2) -0.013(2) -0.006(2) -0.054(2)
F10 0.042(2) 0.0399(18) 0.064(2) -0.0017(16) 0.0105(16) 0.0047(15)
F11 0.061(2) 0.083(3) 0.0371(18) 0.0102(17) -0.0074(16) -0.041(2)
F12 0.047(2) 0.0403(17) 0.0460(18) -0.0046(14) -0.0097(15) -0.0142(15)
P3 0.0238(7) 0.0212(6) 0.0410(7) -0.0044(5) 0.0049(5) -0.0009(5)
F13 0.0250(16) 0.0353(16) 0.0412(16) 0.0012(13) 0.0002(12) 0.0092(13)
F14 0.0399(18) 0.0457(18) 0.0389(17) -0.0130(14) 0.0089(14) -0.0096(15)
F15 0.058(2) 0.0274(15) 0.0526(19) -0.0026(14) 0.0205(16) -0.0106(15)
F16 0.0336(17) 0.0245(14) 0.0485(17) -0.0110(12) -0.0003(13) -0.0005(12)
F17 0.0305(16) 0.0224(13) 0.0429(16) -0.0028(12) -0.0045(12) -0.0021(12)
F18 0.0226(16) 0.0345(16) 0.077(2) -0.0233(16) 0.0041(15) -0.0004(13)
P4 0.0357(8) 0.0224(6) 0.0309(6) -0.0083(5) 0.0083(5) -0.0039(5)
F19 0.060(2) 0.0295(15) 0.0393(17) -0.0023(13) 0.0134(15) -0.0169(15)
F20 0.0410(19) 0.0317(16) 0.0537(19) -0.0110(14) 0.0140(15) 0.0010(14)
F21 0.0433(18) 0.0371(16) 0.0299(15) -0.0093(12) 0.0049(13) -0.0099(14)
F22 0.047(2) 0.0316(16) 0.0550(19) -0.0166(14) 0.0188(15) -0.0145(14)
F23 0.0429(19) 0.0369(17) 0.0453(18) -0.0061(14) 0.0027(14) 0.0062(14)
F24 0.059(2) 0.069(2) 0.0402(18) -0.0257(17) 0.0099(16) -0.0201(19)
O00J 0.0235(18) 0.0198(15) 0.0392(19) 0.0008(14) 0.0019(14) 0.0016(13)
O00M 0.038(2) 0.0244(16) 0.0259(17) -0.0047(13) 0.0014(14) 0.0104(15)
N00P 0.025(2) 0.0147(17) 0.029(2) -0.0047(15) -0.0029(16) -0.0014(15)
N00Q 0.0167(19) 0.0203(18) 0.0275(19) -0.0012(15) 0.0017(15) 0.0037(15)
N00R 0.019(2) 0.0149(17) 0.030(2) -0.0008(14) -0.0011(15) 0.0031(15)
N00S 0.023(2) 0.0169(17) 0.0272(19) -0.0058(15) -0.0015(15) 0.0002(15)
N00T 0.024(2) 0.0220(19) 0.028(2) -0.0025(15) 0.0025(16) 0.0003(16)
N00U 0.017(2) 0.0230(19) 0.0270(19) -0.0023(15) 0.0039(15) -0.0004(15)
N00V 0.025(2) 0.0171(17) 0.032(2) -0.0043(15) -0.0022(16) -0.0004(16)
N00W 0.024(2) 0.0163(17) 0.0248(19) -0.0018(14) -0.0002(15) 0.0007(15)
N00Y 0.032(2) 0.0145(17) 0.029(2) -0.0019(15) -0.0048(16) -0.0038(16)
N00Z 0.033(2) 0.0141(17) 0.034(2) -0.0033(15) -0.0034(17) 0.0005(16)
N03O 0.122(7) 0.045(4) 0.085(5) 0.007(3) -0.046(5) -0.021(4)
N03R 0.077(5) 0.117(6) 0.057(4) -0.006(4) -0.008(3) -0.048(4)
N03S 0.122(6) 0.039(3) 0.090(5) -0.012(3) -0.048(4) -0.001(4)
N03W 0.084(5) 0.080(5) 0.165(8) -0.067(5) 0.069(6) -0.043(4)
N03Z 0.153(9) 0.187(10) 0.090(6) 0.050(6) -0.050(6) -0.123(8)
N011 0.020(2) 0.0168(17) 0.034(2) -0.0061(15) 0.0002(16) 0.0025(15)
N012 0.028(2) 0.0201(19) 0.035(2) -0.0030(16) 0.0012(17) 0.0013(17)
N018 0.047(3) 0.032(2) 0.046(3) -0.005(2) 0.003(2) -0.002(2)
C1 0.063(6) 0.043(5) 0.324(18) -0.036(7) -0.044(9) 0.004(4)
C01A 0.028(3) 0.015(2) 0.031(2) -0.0059(17) -0.0049(19) -0.0027(18)
C01B 0.024(3) 0.022(2) 0.030(2) -0.0042(18) -0.0019(19) -0.0010(19)
C01C 0.028(3) 0.016(2) 0.027(2) -0.0020(17) -0.0005(19) -0.0021(18)
C01D 0.027(3) 0.018(2) 0.023(2) -0.0028(17) -0.0011(18) 0.0000(18)
C01E 0.018(2) 0.021(2) 0.027(2) -0.0051(17) 0.0030(18) 0.0031(18)
C01F 0.021(2) 0.021(2) 0.029(2) -0.0033(18) 0.0031(18) 0.0023(18)
C01G 0.020(2) 0.021(2) 0.027(2) -0.0026(17) 0.0021(18) 0.0009(18)
C01H 0.015(2) 0.016(2) 0.033(2) -0.0053(17) -0.0004(18) 0.0008(17)
C01I 0.018(2) 0.023(2) 0.033(2) 0.0011(18) 0.0013(19) -0.0004(19)
C01J 0.021(2) 0.019(2) 0.026(2) -0.0012(17) 0.0005(18) 0.0003(18)
C01K 0.021(2) 0.017(2) 0.031(2) -0.0049(17) -0.0003(18) 0.0000(18)
C01L 0.018(2) 0.020(2) 0.030(2) -0.0005(18) 0.0009(18) -0.0016(18)
C01M 0.019(2) 0.022(2) 0.032(2) -0.0048(18) -0.0014(18) -0.0004(18)
C01N 0.017(2) 0.021(2) 0.029(2) -0.0006(17) 0.0011(18) 0.0009(18)
C01O 0.022(2) 0.0143(19) 0.032(2) -0.0075(17) 0.0016(18) -0.0015(17)
C01P 0.020(2) 0.0143(19) 0.032(2) -0.0038(17) -0.0043(18) -0.0013(17)
C01Q 0.023(3) 0.026(2) 0.031(2) -0.0048(19) -0.0021(19) 0.003(2)
C01R 0.025(2) 0.020(2) 0.025(2) -0.0023(17) -0.0023(18) -0.0030(19)
C01S 0.021(2) 0.031(2) 0.034(3) -0.005(2) 0.0006(19) -0.004(2)
C01T 0.026(3) 0.018(2) 0.029(2) -0.0028(17) -0.0007(19) -0.0011(19)
C01U 0.025(2) 0.016(2) 0.027(2) -0.0032(17) 0.0013(18) -0.0017(18)
C01V 0.023(2) 0.018(2) 0.030(2) -0.0018(18) -0.0056(19) 0.0001(18)
C01W 0.022(2) 0.0144(19) 0.029(2) -0.0039(17) -0.0017(18) -0.0013(17)
C01X 0.033(3) 0.028(2) 0.028(2) -0.0086(19) -0.001(2) -0.007(2)
C01Y 0.022(2) 0.018(2) 0.028(2) -0.0016(17) -0.0008(18) -0.0013(18)
C01Z 0.034(3) 0.022(2) 0.031(2) -0.0002(19) -0.003(2) 0.002(2)
C02A 0.020(2) 0.0141(19) 0.032(2) -0.0042(17) -0.0030(18) 0.0019(17)
C02B 0.022(2) 0.024(2) 0.031(2) -0.0022(19) 0.0017(19) -0.0017(19)
C02C 0.029(3) 0.016(2) 0.039(3) -0.0018(19) -0.010(2) -0.0001(19)
C02D 0.021(2) 0.019(2) 0.031(2) -0.0060(18) -0.0007(19) 0.0040(18)
C02E 0.022(2) 0.019(2) 0.039(3) -0.0049(19) -0.002(2) 0.0025(19)
C02F 0.029(3) 0.019(2) 0.034(3) -0.0009(19) -0.002(2) 0.0009(19)
C02G 0.032(3) 0.020(2) 0.040(3) -0.006(2) -0.007(2) -0.002(2)
C02H 0.025(3) 0.022(2) 0.038(3) -0.006(2) 0.001(2) 0.004(2)
C02I 0.031(3) 0.021(2) 0.042(3) -0.003(2) -0.003(2) 0.001(2)
C02J 0.032(3) 0.026(2) 0.038(3) -0.004(2) -0.005(2) 0.002(2)
C02K 0.024(2) 0.018(2) 0.027(2) -0.0016(17) 0.0004(18) -0.0028(18)
C02L 0.033(3) 0.024(2) 0.033(3) 0.0002(19) 0.002(2) -0.006(2)
C02M 0.023(2) 0.021(2) 0.029(2) -0.0060(18) 0.0000(18) -0.0001(18)
C02N 0.017(2) 0.025(2) 0.033(2) -0.0015(19) 0.0018(19) 0.0006(19)
C02O 0.037(3) 0.028(2) 0.031(3) -0.002(2) 0.003(2) 0.002(2)
C02P 0.028(3) 0.030(3) 0.038(3) -0.004(2) 0.009(2) -0.002(2)
C02Q 0.022(3) 0.028(2) 0.041(3) -0.009(2) 0.007(2) 0.004(2)
C02R 0.025(3) 0.026(2) 0.033(3) 0.001(2) 0.001(2) 0.004(2)
C02S 0.032(3) 0.021(2) 0.035(3) -0.0012(19) -0.007(2) -0.004(2)
C02T 0.041(3) 0.018(2) 0.042(3) -0.006(2) -0.003(2) -0.006(2)
C02U 0.018(2) 0.019(2) 0.040(3) 0.0003(19) -0.0002(19) 0.0005(18)
C02V 0.028(3) 0.020(2) 0.030(2) -0.0013(18) 0.0002(19) -0.0027(19)
C02W 0.036(3) 0.015(2) 0.044(3) -0.0053(19) -0.012(2) 0.001(2)
C02X 0.029(3) 0.018(2) 0.045(3) -0.006(2) -0.006(2) -0.005(2)
C02Y 0.026(3) 0.020(2) 0.038(3) -0.0027(19) 0.002(2) -0.0016(19)
C02Z 0.023(3) 0.022(2) 0.038(3) -0.0055(19) 0.000(2) 0.0045(19)
C03A 0.021(3) 0.031(3) 0.041(3) -0.005(2) -0.004(2) 0.003(2)
C03B 0.024(3) 0.022(2) 0.046(3) -0.005(2) -0.006(2) 0.003(2)
C03C 0.036(3) 0.024(2) 0.054(3) -0.009(2) -0.005(2) -0.008(2)
C03D 0.044(3) 0.030(3) 0.038(3) -0.009(2) -0.010(2) -0.010(2)
C03F 0.021(3) 0.044(3) 0.038(3) -0.001(2) 0.000(2) 0.002(2)
C03G 0.030(3) 0.021(2) 0.067(4) -0.005(2) -0.010(3) 0.003(2)
C03H 0.039(3) 0.028(3) 0.053(3) -0.010(2) 0.000(3) -0.004(2)
C03I 0.025(3) 0.028(2) 0.046(3) 0.001(2) 0.003(2) -0.002(2)
C03J 0.033(3) 0.036(3) 0.056(3) -0.014(3) -0.008(3) -0.003(2)
C03K 0.032(3) 0.037(3) 0.028(2) -0.003(2) 0.001(2) 0.012(2)
C03M 0.056(4) 0.034(3) 0.029(3) -0.007(2) 0.006(2) 0.017(3)
C03N 0.041(3) 0.029(3) 0.064(4) 0.008(3) -0.022(3) 0.000(2)
C03P 0.087(7) 0.053(4) 0.073(5) 0.021(4) -0.041(5) -0.022(5)
C03Q 0.050(4) 0.057(4) 0.044(3) -0.002(3) -0.012(3) -0.018(3)
C03U 0.055(4) 0.073(5) 0.077(5) -0.025(4) -0.003(4) -0.025(4)
C03X 0.077(5) 0.041(4) 0.092(6) -0.008(4) -0.024(4) -0.013(4)
C03Y 0.129(8) 0.073(5) 0.068(5) 0.014(4) -0.040(5) -0.047(6)
C014 0.027(3) 0.018(2) 0.029(2) -0.0015(17) -0.0024(19) -0.0039(19)
C015 0.025(2) 0.020(2) 0.026(2) -0.0062(17) -0.0003(18) -0.0018(18)
C016 0.024(2) 0.016(2) 0.029(2) -0.0032(17) -0.0046(18) -0.0023(18)
C017 0.022(2) 0.0137(19) 0.028(2) -0.0040(16) -0.0025(18) -0.0013(17)
C019 0.022(2) 0.018(2) 0.031(2) -0.0032(18) 0.0010(18) -0.0014(18)
C020 0.019(2) 0.017(2) 0.029(2) -0.0017(17) 0.0002(18) 0.0011(17)
C021 0.026(3) 0.019(2) 0.042(3) -0.0054(19) -0.009(2) -0.0001(19)
C022 0.024(3) 0.027(2) 0.033(3) 0.0000(19) -0.001(2) 0.002(2)
C023 0.023(2) 0.020(2) 0.036(3) -0.0036(19) 0.0023(19) -0.0036(19)
C024 0.032(3) 0.021(2) 0.029(2) -0.0040(18) -0.003(2) -0.003(2)
C025 0.022(2) 0.017(2) 0.025(2) -0.0046(17) 0.0008(18) -0.0010(18)
C026 0.025(2) 0.016(2) 0.028(2) -0.0021(17) -0.0018(18) -0.0009(18)
C027 0.025(2) 0.017(2) 0.028(2) -0.0030(17) -0.0002(18) 0.0000(18)
C028 0.021(2) 0.019(2) 0.026(2) -0.0062(17) 0.0007(18) -0.0008(18)
C029 0.025(2) 0.0128(19) 0.029(2) -0.0011(17) -0.0030(18) -0.0021(18)
C030 0.038(3) 0.025(2) 0.029(2) -0.0009(19) -0.005(2) -0.009(2)
C031 0.032(3) 0.023(2) 0.032(3) -0.0018(19) -0.008(2) -0.002(2)
C032 0.026(3) 0.033(3) 0.037(3) -0.002(2) 0.001(2) -0.003(2)
C033 0.024(3) 0.032(3) 0.039(3) 0.002(2) 0.006(2) -0.006(2)
C035 0.039(3) 0.033(3) 0.030(3) -0.008(2) 0.003(2) -0.001(2)
C036 0.033(3) 0.032(3) 0.035(3) -0.010(2) 0.004(2) -0.008(2)
C037 0.029(3) 0.024(2) 0.041(3) 0.000(2) -0.006(2) -0.006(2)
C038 0.034(3) 0.029(3) 0.037(3) -0.008(2) 0.002(2) 0.005(2)
C039 0.044(3) 0.029(3) 0.048(3) 0.005(2) -0.019(3) -0.007(2)
C040 0.112(8) 0.073(5) 0.080(6) -0.017(5) -0.003(5) -0.025(5)
C041 0.045(4) 0.070(5) 0.126(7) -0.047(5) 0.031(5) -0.026(4)
C042 0.043(4) 0.131(8) 0.120(7) -0.084(7) 0.003(4) -0.005(5)
C043 0.088(7) 0.093(7) 0.081(6) 0.018(5) 0.000(5) 0.028(6)
P1 0.0478(10) 0.0479(10) 0.0587(11) 0.0158(8) 0.0052(8) 0.0126(8)
F1 0.0721(19) 0.0691(16) 0.0839(17) 0.0039(12) 0.0015(14) 0.0031(14)
F2 0.0721(19) 0.0691(16) 0.0839(17) 0.0039(12) 0.0015(14) 0.0031(14)
F3 0.0721(19) 0.0691(16) 0.0839(17) 0.0039(12) 0.0015(14) 0.0031(14)
F4 0.0721(19) 0.0691(16) 0.0839(17) 0.0039(12) 0.0015(14) 0.0031(14)
F5 0.0721(19) 0.0691(16) 0.0839(17) 0.0039(12) 0.0015(14) 0.0031(14)
F6 0.0721(19) 0.0691(16) 0.0839(17) 0.0039(12) 0.0015(14) 0.0031(14)
P1A 0.0478(10) 0.0479(10) 0.0587(11) 0.0158(8) 0.0052(8) 0.0126(8)
F1A 0.0721(19) 0.0691(16) 0.0839(17) 0.0039(12) 0.0015(14) 0.0031(14)
F2A 0.0721(19) 0.0691(16) 0.0839(17) 0.0039(12) 0.0015(14) 0.0031(14)
F3A 0.0721(19) 0.0691(16) 0.0839(17) 0.0039(12) 0.0015(14) 0.0031(14)
F4A 0.0721(19) 0.0691(16) 0.0839(17) 0.0039(12) 0.0015(14) 0.0031(14)
F5A 0.0721(19) 0.0691(16) 0.0839(17) 0.0039(12) 0.0015(14) 0.0031(14)
F6A 0.0721(19) 0.0691(16) 0.0839(17) 0.0039(12) 0.0015(14) 0.0031(14)

loop_
_atom_type_symbol
_atom_type_description
_atom_type_scat_dispersion_real
_atom_type_scat_dispersion_imag
_atom_type_scat_source
C C 0.0033 0.0016 'International Tables Vol C Tables 4.2.6.8 and 6.1.1.4'
H H 0.0000 0.0000 'International Tables Vol C Tables 4.2.6.8 and 6.1.1.4'
F F 0.0171 0.0103 'International Tables Vol C Tables 4.2.6.8 and 6.1.1.4'
N N 0.0061 0.0033 'International Tables Vol C Tables 4.2.6.8 and 6.1.1.4'
O O 0.0106 0.0060 'International Tables Vol C Tables 4.2.6.8 and 6.1.1.4'
P P 0.1023 0.0942 'International Tables Vol C Tables 4.2.6.8 and 6.1.1.4'
Zn Zn 0.2839 1.4301 'International Tables Vol C Tables 4.2.6.8 and 6.1.1.4'

loop_
_geom_angle_atom_site_label_1
_geom_angle_atom_site_label_2
_geom_angle_atom_site_label_3
_geom_angle
_geom_angle_site_symmetry_1
_geom_angle_site_symmetry_3
_geom_angle_publ_flag
N00Q Zn1 N00R 117.90(14) . . ?
N00Q Zn1 N00T 75.38(14) . . ?
N00Q Zn1 N011 75.03(14) . . ?
N00Q Zn1 N012 91.43(15) . . ?
N00R Zn1 N012 150.59(13) . . ?
N00T Zn1 N00R 86.28(14) . . ?
N00T Zn1 N011 149.64(14) . . ?
N00T Zn1 N012 100.13(15) . . ?
N00U Zn1 N00Q 165.96(15) . . ?
N00U Zn1 N00R 76.06(14) . . ?
N00U Zn1 N00T 108.63(14) . . ?
N00U Zn1 N011 101.73(14) . . ?
N00U Zn1 N012 74.69(15) . . ?
N011 Zn1 N00R 101.67(14) . . ?
N011 Zn1 N012 87.27(14) . . ?
N00P Zn2 N00S 168.25(14) . . ?
N00P Zn2 N00V 111.66(15) . . ?
N00P Zn2 N00W 75.49(14) . . ?
N00P Zn2 N00Y 98.40(14) . . ?
N00P Zn2 N00Z 75.49(14) . . ?
N00S Zn2 N00V 75.79(14) . . ?
N00S Zn2 N00W 114.56(14) . . ?
N00S Zn2 N00Y 74.56(14) . . ?
N00S Zn2 N00Z 94.74(14) . . ?
N00V Zn2 N00W 88.50(13) . . ?
N00V Zn2 N00Y 149.93(14) . . ?
N00V Zn2 N00Z 98.36(15) . . ?
N00Y Zn2 N00W 99.28(13) . . ?
N00Y Zn2 N00Z 88.96(14) . . ?
N00Z Zn2 N00W 150.68(13) . . ?
F7 P2 F8 89.7(2) . . ?
F7 P2 F11 90.6(2) . . ?
F7 P2 F12 89.0(2) . . ?
F9 P2 F7 90.9(2) . . ?
F9 P2 F8 89.93(19) . . ?
F9 P2 F10 90.7(2) . . ?
F9 P2 F11 90.5(2) . . ?
F9 P2 F12 179.8(2) . . ?
F10 P2 F7 178.2(2) . . ?
F10 P2 F8 89.53(18) . . ?
F10 P2 F11 90.2(2) . . ?
F10 P2 F12 89.4(2) . . ?
F11 P2 F8 179.5(2) . . ?
F12 P2 F8 89.84(17) . . ?
F12 P2 F11 89.74(18) . . ?
F14 P3 F13 89.75(18) . . ?
F15 P3 F13 90.05(17) . . ?
F15 P3 F14 90.47(18) . . ?
F15 P3 F16 90.00(17) . . ?
F15 P3 F17 179.52(19) . . ?
F15 P3 F18 90.72(18) . . ?
F16 P3 F13 90.20(17) . . ?
F16 P3 F14 179.53(18) . . ?
F17 P3 F13 89.47(16) . . ?
F17 P3 F14 89.58(16) . . ?
F17 P3 F16 89.95(16) . . ?
F18 P3 F13 179.2(2) . . ?
F18 P3 F14 90.25(18) . . ?
F18 P3 F16 89.80(17) . . ?
F18 P3 F17 89.76(16) . . ?
F19 P4 F20 90.52(18) . . ?
F19 P4 F21 90.18(17) . . ?
F19 P4 F22 178.97(19) . . ?
F19 P4 F23 90.44(18) . . ?
F19 P4 F24 91.34(18) . . ?
F20 P4 F21 89.61(18) . . ?
F20 P4 F22 89.52(17) . . ?
F21 P4 F22 88.79(17) . . ?
F23 P4 F20 178.91(19) . . ?
F23 P4 F21 89.88(17) . . ?
F23 P4 F22 89.52(18) . . ?
F24 P4 F20 89.57(19) . . ?
F24 P4 F21 178.28(18) . . ?
F24 P4 F22 89.69(18) . . ?
F24 P4 F23 90.92(19) . . ?
C01K O00J C03I 118.4(3) . . ?
C01T O00M C03M 118.3(4) . . ?
C01D N00P Zn2 119.4(3) . . ?
C025 N00P Zn2 120.2(3) . . ?
C025 N00P C01D 120.4(4) . . ?
C02K N00Q Zn1 119.9(3) . . ?
C02K N00Q C019 120.3(4) . . ?
C019 N00Q Zn1 119.8(3) . . ?
C01G N00R Zn1 128.3(3) . . ?
C01G N00R C01N 118.2(4) . . ?
C01N N00R Zn1 112.5(3) . . ?
C016 N00S Zn2 119.9(3) . . ?
C029 N00S Zn2 118.8(3) . . ?
C029 N00S C016 121.2(4) . . ?
C01F N00T Zn1 115.6(3) . . ?
C02F N00T Zn1 125.6(3) . . ?
C02F N00T C01F 118.8(4) . . ?
C01L N00U Zn1 119.2(3) . . ?
C01L N00U C02N 120.2(4) . . ?
C02N N00U Zn1 120.5(3) . . ?
C01W N00V Zn2 116.0(3) . . ?
C02H N00V Zn2 125.4(3) . . ?
C02H N00V C01W 118.0(4) . . ?
C01C N00W Zn2 129.4(3) . . ?
C020 N00W Zn2 112.4(3) . . ?
C020 N00W C01C 117.6(4) . . ?
C01A N00Y Zn2 115.7(3) . . ?
C02S N00Y Zn2 125.7(3) . . ?
C02S N00Y C01A 118.6(4) . . ?
C02I N00Z Zn2 126.6(3) . . ?
C02V N00Z Zn2 114.8(3) . . ?
C02V N00Z C02I 118.4(4) . . ?
C02M N011 Zn1 115.7(3) . . ?
C02Z N011 Zn1 126.0(3) . . ?
C02Z N011 C02M 118.0(4) . . ?
C02B N012 Zn1 113.8(3) . . ?
C02J N012 Zn1 128.4(3) . . ?
C02J N012 C02B 117.2(4) . . ?
H1A C1 H1B 109.5 . . ?
H1A C1 H1C 109.5 . . ?
H1B C1 H1C 109.5 . . ?
C03X C1 H1A 109.5 . . ?
C03X C1 H1B 109.5 . . ?
C03X C1 H1C 109.5 . . ?
N00Y C01A C016 114.5(4) . . ?
N00Y C01A C024 122.2(4) . . ?
C024 C01A C016 123.3(4) . . ?
C01D C01B H01B 120.4 . . ?
C01D C01B C01J 119.2(4) . . ?
C01J C01B H01B 120.4 . . ?
N00W C01C C02A 117.0(4) . . ?
N00W C01C C02G 122.4(4) . . ?
C02G C01C C02A 120.6(4) . . ?
N00P C01D C01B 121.1(4) . . ?
N00P C01D C02V 115.3(4) . . ?
C01B C01D C02V 123.6(4) . . ?
C019 C01E H01E 120.6 . . ?
C019 C01E C028 118.9(4) . . ?
C028 C01E H01E 120.6 . . ?
N00T C01F C02R 121.3(4) . . ?
N00T C01F C019 115.2(4) . . ?
C02R C01F C019 123.5(4) . . ?
N00R C01G C01V 117.2(4) . . ?
N00R C01G C021 122.8(4) . . ?
C021 C01G C01V 119.9(4) . . ?
C01O C01H C01T 118.3(4) . . ?
C01O C01H C028 118.8(4) . . ?
C01T C01H C028 122.9(4) . . ?
C01S C01I C01Q 122.5(4) . . ?
C023 C01I C01Q 119.1(4) . . ?
C023 C01I C01S 118.3(4) . . ?
C01B C01J C02U 121.6(4) . . ?
C01U C01J C01B 117.9(4) . . ?
C01U C01J C02U 120.4(4) . . ?
O00J C01K C017 116.7(4) . . ?
O00J C01K C026 123.4(4) . . ?
C026 C01K C017 119.8(4) . . ?
N00U C01L C01N 115.6(4) . . ?
N00U C01L C023 121.6(4) . . ?
C023 C01L C01N 122.7(4) . . ?
C01V C01M H01M 120.0 . . ?
C014 C01M H01M 120.0 . . ?
C014 C01M C01V 120.0(4) . . ?
N00R C01N C01L 116.1(4) . . ?
N00R C01N C02E 122.2(4) . . ?
C02E C01N C01L 121.7(4) . . ?
C01H C01O H01O 119.1 . . ?
C01H C01O C01R 121.7(4) . . ?
C01R C01O H01O 119.1 . . ?
C015 C01P C017 120.1(4) . . ?
C015 C01P C027 117.5(4) . . ?
C027 C01P C017 122.2(4) . . ?
C022 C01Q C01I 119.4(4) . . ?
C032 C01Q C01I 121.4(4) . . ?
C032 C01Q C022 119.1(4) . . ?
C01O C01R H01R 120.0 . . ?
C02A C01R C01O 120.0(4) . . ?
C02A C01R H01R 120.0 . . ?
C01I C01S H01S 120.3 . . ?
C02N C01S C01I 119.4(5) . . ?
C02N C01S H01S 120.3 . . ?
O00M C01T C01H 116.0(4) . . ?
O00M C01T C02D 123.7(4) . . ?
C02D C01T C01H 120.3(4) . . ?
C01J C01U H01U 119.7 . . ?
C025 C01U C01J 120.5(4) . . ?
C025 C01U H01U 119.7 . . ?
C01M C01V C01G 121.8(4) . . ?
C01M C01V C026 120.3(4) . . ?
C026 C01V C01G 117.9(4) . . ?
N00V C01W C01Z 121.7(4) . . ?
N00V C01W C029 114.6(4) . . ?
C01Z C01W C029 123.7(4) . . ?
C024 C01X H01X 120.3 . . ?
C030 C01X H01X 120.3 . . ?
C030 C01X C024 119.3(5) . . ?
C02K C01Y H01Y 120.1 . . ?
C02K C01Y C028 119.8(4) . . ?
C028 C01Y H01Y 120.1 . . ?
C01W C01Z H01Z 120.4 . . ?
C035 C01Z C01W 119.2(4) . . ?
C035 C01Z H01Z 120.4 . . ?
C01R C02A C01C 120.7(4) . . ?
C01R C02A C02D 119.5(4) . . ?
C02D C02A C01C 119.7(4) . . ?
N012 C02B C02N 114.8(4) . . ?
N012 C02B C03A 122.3(4) . . ?
C03A C02B C02N 122.9(4) . . ?
C02W C02C H02C 120.6 . . ?
C02W C02C C020 118.8(4) . . ?
C020 C02C H02C 120.6 . . ?
C01T C02D C02A 120.1(4) . . ?
C01T C02D H02D 119.9 . . ?
C02A C02D H02D 119.9 . . ?
C01N C02E H02E 120.6 . . ?
C02X C02E C01N 118.7(4) . . ?
C02X C02E H02E 120.6 . . ?
N00T C02F H02F 118.4 . . ?
N00T C02F C02L 123.1(4) . . ?
C02L C02F H02F 118.4 . . ?
C01C C02G H02G 120.6 . . ?
C01C C02G C02W 118.8(5) . . ?
C02W C02G H02G 120.6 . . ?
N00V C02H H02H 118.5 . . ?
N00V C02H C038 122.9(4) . . ?
C038 C02H H02H 118.5 . . ?
N00Z C02I H02I 118.5 . . ?
N00Z C02I C02T 122.9(5) . . ?
C02T C02I H02I 118.5 . . ?
N012 C02J H02J 118.0 . . ?
N012 C02J C03H 124.1(5) . . ?
C03H C02J H02J 118.0 . . ?
N00Q C02K C01Y 121.2(4) . . ?
N00Q C02K C02M 114.3(4) . . ?
C01Y C02K C02M 124.4(4) . . ?
C02F C02L H02L 120.8 . . ?
C02F C02L C033 118.4(4) . . ?
C033 C02L H02L 120.8 . . ?
N011 C02M C02K 114.7(4) . . ?
N011 C02M C02Y 122.4(4) . . ?
C02Y C02M C02K 123.0(4) . . ?
N00U C02N C01S 121.0(4) . . ?
N00U C02N C02B 114.8(4) . . ?
C01S C02N C02B 124.2(4) . . ?
C03K C02O H02O 120.3 . . ?
C03K C02O C022 119.4(5) . . ?
C022 C02O H02O 120.3 . . ?
C02Q C02P H02P 120.7 . . ?
C02Q C02P C02Y 118.6(4) . . ?
C02Y C02P H02P 120.7 . . ?
C02P C02Q H02Q 120.4 . . ?
C02Z C02Q C02P 119.2(4) . . ?
C02Z C02Q H02Q 120.4 . . ?
C01F C02R H02R 120.4 . . ?
C01F C02R C033 119.1(4) . . ?
C033 C02R H02R 120.4 . . ?
N00Y C02S H02S 118.8 . . ?
N00Y C02S C030 122.5(4) . . ?
C030 C02S H02S 118.8 . . ?
C02I C02T H02T 121.0 . . ?
C02I C02T C03D 118.0(4) . . ?
C03D C02T H02T 121.0 . . ?
C03B C02U C01J 120.6(5) . . ?
C037 C02U C01J 120.4(4) . . ?
C037 C02U C03B 118.9(4) . . ?
N00Z C02V C01D 114.5(4) . . ?
N00Z C02V C031 122.3(4) . . ?
C031 C02V C01D 123.1(4) . . ?
C02C C02W C02G 119.6(4) . . ?
C02C C02W H02W 120.2 . . ?
C02G C02W H02W 120.2 . . ?
C02E C02X H02X 120.1 . . ?
C02E C02X C021 119.8(4) . . ?
C021 C02X H02X 120.1 . . ?
C02M C02Y C02P 119.0(4) . . ?
C02M C02Y H02Y 120.5 . . ?
C02P C02Y H02Y 120.5 . . ?
N011 C02Z C02Q 122.9(4) . . ?
N011 C02Z H02Z 118.6 . . ?
C02Q C02Z H02Z 118.6 . . ?
C02B C03A H03A 120.4 . . ?
C02B C03A C03J 119.2(5) . . ?
C03J C03A H03A 120.4 . . ?
C02U C03B H03B 119.9 . . ?
C03G C03B C02U 120.1(5) . . ?
C03G C03B H03B 119.9 . . ?
H03S C03C H03T 109.5 . . ?
H03S C03C H03U 109.5 . . ?
H03T C03C H03U 109.5 . . ?
C036 C03C H03S 109.5 . . ?
C036 C03C H03T 109.5 . . ?
C036 C03C H03U 109.5 . . ?
C02T C03D H03D 120.4 . . ?
C031 C03D C02T 119.3(5) . . ?
C031 C03D H03D 120.4 . . ?
C03K C03F H03F 120.1 . . ?
C03K C03F C032 119.7(5) . . ?
C032 C03F H03F 120.1 . . ?
C03B C03G H03G 120.0 . . ?
C03N C03G C03B 120.1(5) . . ?
C03N C03G H03G 120.0 . . ?
C02J C03H H03H 120.8 . . ?
C02J C03H C03J 118.4(5) . . ?
C03J C03H H03H 120.8 . . ?
O00J C03I H03C 109.5 . . ?
O00J C03I H03E 109.5 . . ?
O00J C03I H03I 109.5 . . ?
H03C C03I H03E 109.5 . . ?
H03C C03I H03I 109.5 . . ?
H03E C03I H03I 109.5 . . ?
C03A C03J C03H 118.7(5) . . ?
C03A C03J H03J 120.7 . . ?
C03H C03J H03J 120.7 . . ?
C02O C03K H03K 119.7 . . ?
C03F C03K C02O 120.7(5) . . ?
C03F C03K H03K 119.7 . . ?
O00M C03M H03L 109.5 . . ?
O00M C03M H03M 109.5 . . ?
O00M C03M H03N 109.5 . . ?
H03L C03M H03M 109.5 . . ?
H03L C03M H03N 109.5 . . ?
H03M C03M H03N 109.5 . . ?
C03G C03N H03O 119.8 . . ?
C039 C03N C03G 120.4(5) . . ?
C039 C03N H03O 119.8 . . ?
N03O C03P C043 177.4(10) . . ?
N03R C03Q C03U 176.3(9) . . ?
C03Q C03U H03P 109.5 . . ?
C03Q C03U H03Q 109.5 . . ?
C03Q C03U H03R 109.5 . . ?
H03P C03U H03Q 109.5 . . ?
H03P C03U H03R 109.5 . . ?
H03Q C03U H03R 109.5 . . ?
N03S C03X C1 177.0(11) . . ?
N03Z C03Y C040 178.3(10) . . ?
C01M C014 H014 119.4 . . ?
C01M C014 C017 121.2(4) . . ?
C017 C014 H014 119.4 . . ?
C01P C015 H015 119.8 . . ?
C016 C015 C01P 120.3(4) . . ?
C016 C015 H015 119.8 . . ?
N00S C016 C01A 115.1(4) . . ?
N00S C016 C015 120.3(4) . . ?
C015 C016 C01A 124.5(4) . . ?
C01K C017 C01P 122.1(4) . . ?
C014 C017 C01K 118.4(4) . . ?
C014 C017 C01P 119.5(4) . . ?
N00Q C019 C01E 121.7(4) . . ?
N00Q C019 C01F 113.8(4) . . ?
C01E C019 C01F 124.4(4) . . ?
N00W C020 C02C 122.8(4) . . ?
N00W C020 C025 116.3(4) . . ?
C02C C020 C025 120.9(4) . . ?
C01G C021 C02X 118.3(4) . . ?
C01G C021 H021 120.9 . . ?
C02X C021 H021 120.9 . . ?
C01Q C022 H022 119.7 . . ?
C02O C022 C01Q 120.7(5) . . ?
C02O C022 H022 119.7 . . ?
C01I C023 H023 120.3 . . ?
C01L C023 C01I 119.5(4) . . ?
C01L C023 H023 120.3 . . ?
C01A C024 C01X 118.9(4) . . ?
C01A C024 H024 120.6 . . ?
C01X C024 H024 120.6 . . ?
N00P C025 C01U 120.8(4) . . ?
N00P C025 C020 115.5(4) . . ?
C01U C025 C020 123.7(4) . . ?
C01K C026 H026 119.9 . . ?
C01V C026 C01K 120.2(4) . . ?
C01V C026 H026 119.9 . . ?
C01P C027 H027 120.5 . . ?
C029 C027 C01P 119.1(4) . . ?
C029 C027 H027 120.5 . . ?
C01E C028 C01H 122.7(4) . . ?
C01Y C028 C01E 118.0(4) . . ?
C01Y C028 C01H 119.1(4) . . ?
N00S C029 C01W 114.5(4) . . ?
N00S C029 C027 121.6(4) . . ?
C027 C029 C01W 123.8(4) . . ?
C01X C030 C02S 118.5(4) . . ?
C01X C030 H030 120.7 . . ?
C02S C030 H030 120.7 . . ?
C02V C031 C03D 119.1(4) . . ?
C02V C031 H031 120.5 . . ?
C03D C031 H031 120.5 . . ?
C01Q C032 C03F 120.4(5) . . ?
C01Q C032 H032 119.8 . . ?
C03F C032 H032 119.8 . . ?
C02L C033 C02R 119.2(5) . . ?
C02L C033 H033 120.4 . . ?
C02R C033 H033 120.4 . . ?
C01Z C035 H035 120.2 . . ?
C038 C035 C01Z 119.6(5) . . ?
C038 C035 H035 120.2 . . ?
N018 C036 C03C 179.3(6) . . ?
C02U C037 H037 119.6 . . ?
C02U C037 C039 120.7(5) . . ?
C039 C037 H037 119.6 . . ?
C02H C038 H038 120.7 . . ?
C035 C038 C02H 118.5(5) . . ?
C035 C038 H038 120.7 . . ?
C03N C039 C037 119.7(5) . . ?
C03N C039 H039 120.1 . . ?
C037 C039 H039 120.1 . . ?
C03Y C040 H04G 109.5 . . ?
C03Y C040 H04H 109.5 . . ?
C03Y C040 H04I 109.5 . . ?
H04G C040 H04H 109.5 . . ?
H04G C040 H04I 109.5 . . ?
H04H C040 H04I 109.5 . . ?
N03W C041 C042 178.3(10) . . ?
C041 C042 H04D 109.5 . . ?
C041 C042 H04E 109.5 . . ?
C041 C042 H04F 109.5 . . ?
H04D C042 H04E 109.5 . . ?
H04D C042 H04F 109.5 . . ?
H04E C042 H04F 109.5 . . ?
C03P C043 H04A 109.5 . . ?
C03P C043 H04B 109.5 . . ?
C03P C043 H04C 109.5 . . ?
H04A C043 H04B 109.5 . . ?
H04A C043 H04C 109.5 . . ?
H04B C043 H04C 109.5 . . ?
F2 P1 F1 87.1(4) . . ?
F3 P1 F1 88.1(4) . . ?
F3 P1 F2 92.7(4) . . ?
F3 P1 F5 176.9(4) . . ?
F3 P1 F6 89.8(5) . . ?
F4 P1 F1 176.8(4) . . ?
F4 P1 F2 94.0(4) . . ?
F4 P1 F3 94.8(4) . . ?
F4 P1 F5 88.3(4) . . ?
F4 P1 F6 93.2(6) . . ?
F5 P1 F1 88.8(4) . . ?
F5 P1 F2 87.4(4) . . ?
F6 P1 F1 85.5(6) . . ?
F6 P1 F2 172.1(6) . . ?
F6 P1 F5 89.7(5) . . ?
F1A P1A F2A 88.4(6) . . ?
F1A P1A F3A 95.0(8) . . ?
F1A P1A F5A 82.5(6) . . ?
F1A P1A F6A 163.2(7) . . ?
F2A P1A F5A 80.0(6) . . ?
F2A P1A F6A 81.4(6) . . ?
F3A P1A F2A 156.8(10) . . ?
F3A P1A F5A 77.7(9) . . ?
F3A P1A F6A 89.4(8) . . ?
F4A P1A F1A 107.4(7) . . ?
F4A P1A F2A 93.4(6) . . ?
F4A P1A F3A 107.3(9) . . ?
F4A P1A F5A 168.1(6) . . ?
F4A P1A F6A 86.6(6) . . ?
F6A P1A F5A 82.7(6) . . ?

loop_
_geom_bond_atom_site_label_1
_geom_bond_atom_site_label_2
_geom_bond_distance
_geom_bond_site_symmetry_2
_geom_bond_publ_flag
Zn1 N00Q 2.092(4) . ?
Zn1 N00R 2.234(4) . ?
Zn1 N00T 2.175(4) . ?
Zn1 N00U 2.072(4) . ?
Zn1 N011 2.186(4) . ?
Zn1 N012 2.248(4) . ?
Zn2 N00P 2.069(4) . ?
Zn2 N00S 2.098(4) . ?
Zn2 N00V 2.146(4) . ?
Zn2 N00W 2.269(4) . ?
Zn2 N00Y 2.216(4) . ?
Zn2 N00Z 2.219(4) . ?
P2 F7 1.586(4) . ?
P2 F8 1.605(3) . ?
P2 F9 1.583(4) . ?
P2 F10 1.584(3) . ?
P2 F11 1.594(3) . ?
P2 F12 1.593(3) . ?
P3 F13 1.612(3) . ?
P3 F14 1.606(3) . ?
P3 F15 1.595(3) . ?
P3 F16 1.602(3) . ?
P3 F17 1.600(3) . ?
P3 F18 1.597(3) . ?
P4 F19 1.587(3) . ?
P4 F20 1.600(3) . ?
P4 F21 1.605(3) . ?
P4 F22 1.616(3) . ?
P4 F23 1.597(3) . ?
P4 F24 1.593(3) . ?
O00J C01K 1.352(5) . ?
O00J C03I 1.429(5) . ?
O00M C01T 1.365(5) . ?
O00M C03M 1.428(6) . ?
N00P C01D 1.349(6) . ?
N00P C025 1.339(5) . ?
N00Q C02K 1.335(5) . ?
N00Q C019 1.344(6) . ?
N00R C01G 1.346(6) . ?
N00R C01N 1.351(5) . ?
N00S C016 1.337(6) . ?
N00S C029 1.327(6) . ?
N00T C01F 1.357(6) . ?
N00T C02F 1.331(6) . ?
N00U C01L 1.333(6) . ?
N00U C02N 1.347(6) . ?
N00V C01W 1.355(5) . ?
N00V C02H 1.347(6) . ?
N00W C01C 1.358(6) . ?
N00W C020 1.354(5) . ?
N00Y C01A 1.349(6) . ?
N00Y C02S 1.341(6) . ?
N00Z C02I 1.351(6) . ?
N00Z C02V 1.343(6) . ?
N03O C03P 1.151(11) . ?
N03R C03Q 1.118(8) . ?
N03S C03X 1.119(9) . ?
N03W C041 1.113(10) . ?
N03Z C03Y 1.119(12) . ?
N011 C02M 1.350(5) . ?
N011 C02Z 1.346(6) . ?
N012 C02B 1.355(6) . ?
N012 C02J 1.341(6) . ?
N018 C036 1.144(6) . ?
C1 H1A 0.9800 . ?
C1 H1B 0.9800 . ?
C1 H1C 0.9800 . ?
C1 C03X 1.436(11) . ?
C01A C016 1.488(6) . ?
C01A C024 1.383(7) . ?
C01B H01B 0.9500 . ?
C01B C01D 1.395(6) . ?
C01B C01J 1.401(6) . ?
C01C C02A 1.490(6) . ?
C01C C02G 1.383(6) . ?
C01D C02V 1.493(6) . ?
C01E H01E 0.9500 . ?
C01E C019 1.386(6) . ?
C01E C028 1.403(6) . ?
C01F C02R 1.383(6) . ?
C01F C019 1.491(6) . ?
C01G C01V 1.493(6) . ?
C01G C021 1.383(6) . ?
C01H C01O 1.384(6) . ?
C01H C01T 1.403(6) . ?
C01H C028 1.488(6) . ?
C01I C01Q 1.482(6) . ?
C01I C01S 1.398(7) . ?
C01I C023 1.388(7) . ?
C01J C01U 1.388(6) . ?
C01J C02U 1.479(6) . ?
C01K C017 1.416(6) . ?
C01K C026 1.393(6) . ?
C01L C01N 1.481(6) . ?
C01L C023 1.385(6) . ?
C01M H01M 0.9500 . ?
C01M C01V 1.383(6) . ?
C01M C014 1.379(6) . ?
C01N C02E 1.394(6) . ?
C01O H01O 0.9500 . ?
C01O C01R 1.389(6) . ?
C01P C015 1.398(6) . ?
C01P C017 1.486(6) . ?
C01P C027 1.405(6) . ?
C01Q C022 1.392(7) . ?
C01Q C032 1.385(7) . ?
C01R H01R 0.9500 . ?
C01R C02A 1.376(6) . ?
C01S H01S 0.9500 . ?
C01S C02N 1.388(6) . ?
C01T C02D 1.395(6) . ?
C01U H01U 0.9500 . ?
C01U C025 1.385(6) . ?
C01V C026 1.386(6) . ?
C01W C01Z 1.382(6) . ?
C01W C029 1.490(6) . ?
C01X H01X 0.9500 . ?
C01X C024 1.390(6) . ?
C01X C030 1.381(7) . ?
C01Y H01Y 0.9500 . ?
C01Y C02K 1.383(6) . ?
C01Y C028 1.399(6) . ?
C01Z H01Z 0.9500 . ?
C01Z C035 1.377(7) . ?
C02A C02D 1.401(6) . ?
C02B C02N 1.489(6) . ?
C02B C03A 1.382(7) . ?
C02C H02C 0.9500 . ?
C02C C02W 1.376(7) . ?
C02C C020 1.382(6) . ?
C02D H02D 0.9500 . ?
C02E H02E 0.9500 . ?
C02E C02X 1.373(7) . ?
C02F H02F 0.9500 . ?
C02F C02L 1.380(7) . ?
C02G H02G 0.9500 . ?
C02G C02W 1.386(6) . ?
C02H H02H 0.9500 . ?
C02H C038 1.377(7) . ?
C02I H02I 0.9500 . ?
C02I C02T 1.378(7) . ?
C02J H02J 0.9500 . ?
C02J C03H 1.369(8) . ?
C02K C02M 1.492(6) . ?
C02L H02L 0.9500 . ?
C02L C033 1.382(7) . ?
C02M C02Y 1.381(6) . ?
C02O H02O 0.9500 . ?
C02O C03K 1.381(8) . ?
C02O C022 1.390(7) . ?
C02P H02P 0.9500 . ?
C02P C02Q 1.384(7) . ?
C02P C02Y 1.394(7) . ?
C02Q H02Q 0.9500 . ?
C02Q C02Z 1.373(7) . ?
C02R H02R 0.9500 . ?
C02R C033 1.391(6) . ?
C02S H02S 0.9500 . ?
C02S C030 1.394(7) . ?
C02T H02T 0.9500 . ?
C02T C03D 1.393(7) . ?
C02U C03B 1.401(7) . ?
C02U C037 1.391(7) . ?
C02V C031 1.375(7) . ?
C02W H02W 0.9500 . ?
C02X H02X 0.9500 . ?
C02X C021 1.392(6) . ?
C02Y H02Y 0.9500 . ?
C02Z H02Z 0.9500 . ?
C03A H03A 0.9500 . ?
C03A C03J 1.388(7) . ?
C03B H03B 0.9500 . ?
C03B C03G 1.393(7) . ?
C03C H03S 0.9800 . ?
C03C H03T 0.9800 . ?
C03C H03U 0.9800 . ?
C03C C036 1.454(7) . ?
C03D H03D 0.9500 . ?
C03D C031 1.388(7) . ?
C03F H03F 0.9500 . ?
C03F C03K 1.381(8) . ?
C03F C032 1.391(7) . ?
C03G H03G 0.9500 . ?
C03G C03N 1.386(8) . ?
C03H H03H 0.9500 . ?
C03H C03J 1.388(8) . ?
C03I H03C 0.9800 . ?
C03I H03E 0.9800 . ?
C03I H03I 0.9800 . ?
C03J H03J 0.9500 . ?
C03K H03K 0.9500 . ?
C03M H03L 0.9800 . ?
C03M H03M 0.9800 . ?
C03M H03N 0.9800 . ?
C03N H03O 0.9500 . ?
C03N C039 1.377(8) . ?
C03P C043 1.449(13) . ?
C03Q C03U 1.445(9) . ?
C03U H03P 0.9800 . ?
C03U H03Q 0.9800 . ?
C03U H03R 0.9800 . ?
C03Y C040 1.435(12) . ?
C014 H014 0.9500 . ?
C014 C017 1.396(6) . ?
C015 H015 0.9500 . ?
C015 C016 1.389(6) . ?
C020 C025 1.481(6) . ?
C021 H021 0.9500 . ?
C022 H022 0.9500 . ?
C023 H023 0.9500 . ?
C024 H024 0.9500 . ?
C026 H026 0.9500 . ?
C027 H027 0.9500 . ?
C027 C029 1.388(6) . ?
C030 H030 0.9500 . ?
C031 H031 0.9500 . ?
C032 H032 0.9500 . ?
C033 H033 0.9500 . ?
C035 H035 0.9500 . ?
C035 C038 1.376(7) . ?
C037 H037 0.9500 . ?
C037 C039 1.396(7) . ?
C038 H038 0.9500 . ?
C039 H039 0.9500 . ?
C040 H04G 0.9800 . ?
C040 H04H 0.9800 . ?
C040 H04I 0.9800 . ?
C041 C042 1.446(11) . ?
C042 H04D 0.9800 . ?
C042 H04E 0.9800 . ?
C042 H04F 0.9800 . ?
C043 H04A 0.9800 . ?
C043 H04B 0.9800 . ?
C043 H04C 0.9800 . ?
P1 F1 1.628(7) . ?
P1 F2 1.602(6) . ?
P1 F3 1.559(7) . ?
P1 F4 1.523(6) . ?
P1 F5 1.602(7) . ?
P1 F6 1.593(8) . ?
P1A F1A 1.550(8) . ?
P1A F2A 1.640(9) . ?
P1A F3A 1.557(10) . ?
P1A F4A 1.449(9) . ?
P1A F5A 1.702(9) . ?
P1A F6A 1.645(9) . ?
